data_7022080
loop_
_publ_author_name
'Armstrong, Jennifer A.'
'Williams, Edward R.'
'Weller, Mark T.'

_publ_section_title
;
 Manganese(III) fluorophosphate frameworks.
;
_journal_issue 6
_journal_name_full 'Dalton transactions (Cambridge, England : 2003)'
_journal_page_first 2302
_journal_page_last 2308
_journal_paper_doi 10.1039/c2dt31611k
_journal_volume 42
_journal_year 2013
_chemical_formula_sum 'F3 Mn Na2 O7 P2'
_chemical_formula_weight 331.86
_space_group_IT_number 1
_symmetry_cell_setting triclinic
_symmetry_space_group_name_Hall 'P 1'
_symmetry_space_group_name_H-M 'P 1'
_atom_sites_solution_primary direct
_atom_sites_solution_secondary difmap
_audit_creation_method SHELXL-97
_audit_update_record
;
2012-07-13 # Formatted by publCIF
;
_cell_angle_alpha 102.444(15)
_cell_angle_beta 99.751(4)
_cell_angle_gamma 107.71(2)
_cell_formula_units_Z 1
_cell_length_a 4.694(5)
_cell_length_b 6.003(6)
_cell_length_c 7.771(8)
_cell_measurement_reflns_used 603
_cell_measurement_temperature 100(2)
_cell_measurement_theta_max 31.0
_cell_measurement_theta_min 2.8
_cell_volume 197.1(4)
_computing_structure_refinement 'SHELXL-97 (Sheldrick, 2008)'
_diffrn_ambient_temperature 100
_diffrn_detector CCD
_diffrn_detector_area_resol_mean 28.5714
_diffrn_measured_fraction_theta_full 0.992
_diffrn_measured_fraction_theta_max 0.874
_diffrn_measurement_details
;
scan:
    Number of images: 127
               Slice: -110.0000 - 17.0000
         Image width: 1.0000
            Exp time: 15.0000
       Rotation axis: Omega
               Omega: 0.0000
               Kappa: -60.0000
                 Phi: 270.0000
                 XTD: 45.0448
              2theta: -20.0754
scan:
    Number of images: 121
               Slice: -110.0000 - 11.0000
         Image width: 1.0000
            Exp time: 15.0000
       Rotation axis: Omega
               Omega: 0.0000
               Kappa: -70.0000
                 Phi: 135.0000
                 XTD: 45.0448
              2theta: -20.0754
scan:
    Number of images: 71
               Slice: -83.0000 - -12.0000
         Image width: 1.0000
            Exp time: 15.0000
       Rotation axis: Omega
               Omega: 0.0000
               Kappa: -70.0000
                 Phi: 45.0000
                 XTD: 45.0448
              2theta: -20.0754
scan:
    Number of images: 60
               Slice: -110.0000 - -50.0000
         Image width: 1.0000
            Exp time: 15.0000
       Rotation axis: Omega
               Omega: 0.0000
               Kappa: 0.0000
                 Phi: 180.0000
                 XTD: 45.0448
              2theta: -20.0754
scan:
    Number of images: 30
               Slice: 30.0000 - 60.0000
         Image width: 1.0000
            Exp time: 15.0000
       Rotation axis: Omega
               Omega: 0.0000
               Kappa: 0.0000
                 Phi: 270.0000
                 XTD: 45.0448
              2theta: -20.0754

;
_diffrn_measurement_device
;
AFC12 (Right): Kappa 3 circle
;
_diffrn_measurement_device_type
;
Rigaku Saturn724+ (2x2 bin mode)
;
_diffrn_measurement_method 'profile data from \w-scans'
_diffrn_measurement_specimen_support Mitegen
_diffrn_orient_matrix_type d*Trek
_diffrn_orient_matrix_UB_11 0.218594
_diffrn_orient_matrix_UB_12 -0.039551
_diffrn_orient_matrix_UB_13 -0.063819
_diffrn_orient_matrix_UB_21 0.089466
_diffrn_orient_matrix_UB_22 -0.092011
_diffrn_orient_matrix_UB_23 0.129629
_diffrn_orient_matrix_UB_31 0.001359
_diffrn_orient_matrix_UB_32 -0.130478
_diffrn_orient_matrix_UB_33 -0.039046
_diffrn_radiation_monochromator Confocal
_diffrn_radiation_type Molybdenum
_diffrn_radiation_wavelength 0.71075
_diffrn_reflns_av_R_equivalents 0.023
_diffrn_reflns_av_unetI/netI 0.036
_diffrn_reflns_limit_h_max 6
_diffrn_reflns_limit_h_min -5
_diffrn_reflns_limit_k_max 8
_diffrn_reflns_limit_k_min -7
_diffrn_reflns_limit_l_max 11
_diffrn_reflns_limit_l_min -11
_diffrn_reflns_number 0
_diffrn_reflns_theta_full 27.50
_diffrn_reflns_theta_max 31.0
_diffrn_reflns_theta_min 2.8
_diffrn_source 'Rotating Anode'
_diffrn_source_current 55.0
_diffrn_source_power 2.5
_diffrn_source_voltage 45.0
_exptl_absorpt_coefficient_mu 2.260
_exptl_absorpt_correction_T_max 0.9640
_exptl_absorpt_correction_T_min 0.8972
_exptl_absorpt_correction_type multi-scan
_exptl_crystal_colour brown
_exptl_crystal_density_diffrn 2.644
_exptl_crystal_density_method 'not measured'
_exptl_crystal_description plate
_exptl_crystal_F_000 150
_exptl_crystal_size_max 0.03
_exptl_crystal_size_mid 0.01
_exptl_crystal_size_min 0.01
_refine_diff_density_max 1.118
_refine_diff_density_min -0.729
_refine_diff_density_rms 0.129
_refine_ls_abs_structure_details 'Flack H D (1983), Acta Cryst. A39, 876-881'
_refine_ls_abs_structure_Flack 0.00(1)
_refine_ls_extinction_method none
_refine_ls_goodness_of_fit_ref 1.235
_refine_ls_matrix_type full
_refine_ls_number_parameters 121
_refine_ls_number_reflns 1597
_refine_ls_number_restraints 3
_refine_ls_restrained_S_all 1.234
_refine_ls_R_factor_all 0.0422
_refine_ls_R_factor_gt 0.0367
_refine_ls_shift/su_max 0.035
_refine_ls_shift/su_mean 0.008
_refine_ls_structure_factor_coef Fsqd
_refine_ls_weighting_details 'calc w=1/[\s^2^(Fo^2^)+(0.0301P)^2^+0.1276P] where P=(Fo^2^+2Fc^2^)/3'
_refine_ls_weighting_scheme calc
_refine_ls_wR_factor_gt 0.0843
_refine_ls_wR_factor_ref 0.0887
_reflns_number_gt 1410
_reflns_number_total 1597
_reflns_threshold_expression >2\s(I)
_cod_data_source_file c2dt31611k_2.cif
_cod_data_source_block 2012wql058_p1
_cod_original_cell_volume 197.1(3)
_cod_original_sg_symbol_H-M P1
_cod_database_code 7022080

loop_
_symmetry_equiv_pos_as_xyz
'x, y, z'

loop_
_atom_site_label
_atom_site_type_symbol
_atom_site_fract_x
_atom_site_fract_y
_atom_site_fract_z
_atom_site_U_iso_or_equiv
_atom_site_adp_type
_atom_site_occupancy
_atom_site_symmetry_multiplicity
_atom_site_calc_flag
F1 F 0.3229(15) 0.2187(12) 0.2161(8) 0.0200(13) Uani 1 1 d
O1 O 0.2023(16) 0.4417(13) -0.0431(9) 0.0162(15) Uani 1 1 d
O2 O -0.3239(17) 0.1965(13) -0.0163(9) 0.0167(15) Uani 1 1 d
F2 F -0.2163(15) -0.2619(11) 0.0856(8) 0.0200(13) Uani 1 1 d
O3 O -0.5633(18) -0.2422(14) 0.3238(11) 0.0242(17) Uani 1 1 d
F3 F -0.2337(14) 0.3281(10) -0.2903(7) 0.0279(12) Uiso 1 1 d
O8 O 0.3380(17) -0.3373(12) 0.6143(9) 0.0283(15) Uiso 1 1 d
O6 O -0.1025(18) 0.5194(13) 0.3451(9) 0.0186(15) Uiso 1 1 d
Na1 Na -0.1407(14) 0.1122(10) 0.3134(8) 0.0331(12) Uani 1 1 d
O5 O -0.050(2) -0.0014(15) -0.2069(12) 0.0228(17) Uani 1 1 d
Mn1 Mn 0.5517(5) 0.4794(4) 0.1508(3) 0.01253(15) Uani 1 1 d
P1 P -0.1040(4) -0.7666(4) -0.1351(3) 0.0126(5) Uani 1 1 d
P2 P 0.2047(5) -0.2755(4) 0.4363(3) 0.0166(6) Uani 1 1 d
O7 O 0.1714(19) -0.0287(14) 0.5244(11) 0.0198(17) Uani 1 1 d
Na2 Na 0.2326(14) -0.1548(10) -0.0195(8) 0.0335(12) Uani 1 1 d

loop_
_atom_site_aniso_label
_atom_site_aniso_U_11
_atom_site_aniso_U_22
_atom_site_aniso_U_33
_atom_site_aniso_U_23
_atom_site_aniso_U_13
_atom_site_aniso_U_12
F1 0.019(3) 0.023(3) 0.022(3) 0.010(2) 0.007(3) 0.008(2)
O1 0.011(2) 0.014(2) 0.020(2) 0.0033(15) -0.0011(14) 0.0036(15)
O2 0.019(4) 0.015(3) 0.018(3) 0.002(2) 0.007(3) 0.008(3)
F2 0.017(3) 0.012(3) 0.029(3) 0.007(2) 0.011(3) -0.001(2)
O3 0.018(4) 0.021(4) 0.034(4) 0.005(3) 0.017(3) 0.004(3)
Na1 0.029(2) 0.018(2) 0.053(3) 0.008(2) 0.010(2) 0.0100(18)
O5 0.026(4) 0.021(4) 0.023(3) 0.003(3) 0.013(3) 0.009(3)
Mn1 0.0108(3) 0.0103(3) 0.0166(3) 0.0042(2) 0.0044(2) 0.0030(2)
P1 0.0101(12) 0.0127(12) 0.0145(12) 0.0023(9) 0.0052(10) 0.0033(10)
P2 0.0167(15) 0.0160(14) 0.0158(13) 0.0030(10) 0.0020(11) 0.0063(12)
O7 0.022(4) 0.010(3) 0.024(3) -0.003(3) 0.011(3) 0.005(3)
Na2 0.032(2) 0.023(2) 0.052(3) 0.023(2) 0.015(2) 0.0075(19)

loop_
_atom_type_symbol
_atom_type_description
_atom_type_scat_dispersion_real
_atom_type_scat_dispersion_imag
_atom_type_scat_source
C C 0.0033 0.0016 'International Tables Vol C Tables 4.2.6.8 and 6.1.1.4'
H H 0.0000 0.0000 'International Tables Vol C Tables 4.2.6.8 and 6.1.1.4'
O O 0.0106 0.0060 'International Tables Vol C Tables 4.2.6.8 and 6.1.1.4'
F F 0.0171 0.0103 'International Tables Vol C Tables 4.2.6.8 and 6.1.1.4'
Na Na 0.0362 0.0249 'International Tables Vol C Tables 4.2.6.8 and 6.1.1.4'
P P 0.1023 0.0942 'International Tables Vol C Tables 4.2.6.8 and 6.1.1.4'
Mn Mn 0.3368 0.7283 'International Tables Vol C Tables 4.2.6.8 and 6.1.1.4'

loop_
_geom_angle_atom_site_label_1
_geom_angle_atom_site_label_2
_geom_angle_atom_site_label_3
_geom_angle
_geom_angle_site_symmetry_1
_geom_angle_site_symmetry_3
Mn1 F1 Na1 135.9(3) . .
Mn1 F1 Na2 108.7(3) . .
Na1 F1 Na2 101.0(3) . .
Mn1 F1 Na1 89.1(3) . 1_655
Na1 F1 Na1 129.9(4) . 1_655
Na2 F1 Na1 76.8(2) . 1_655
P1 O1 Mn1 132.1(5) 1_565 .
P1 O1 Na2 119.6(4) 1_565 1_565
Mn1 O1 Na2 103.2(3) . 1_565
P1 O2 Mn1 126.7(5) 1_565 1_455
P1 O2 Na2 133.3(4) 1_565 1_455
Mn1 O2 Na2 96.8(3) 1_455 1_455
P1 O2 Na1 119.3(4) 1_565 .
Mn1 O2 Na1 83.4(2) 1_455 .
Na2 O2 Na1 77.2(3) 1_455 .
Mn1 F2 Na2 137.6(3) 1_445 .
Mn1 F2 Na1 108.7(3) 1_445 .
Na2 F2 Na1 102.1(3) . .
Mn1 F2 Na2 88.6(3) 1_445 1_455
Na2 F2 Na2 127.5(4) . 1_455
Na1 F2 Na2 75.5(2) . 1_455
P2 O3 Mn1 128.3(5) 1_455 1_445
P2 O3 Na1 133.6(4) 1_455 .
Mn1 O3 Na1 97.2(3) 1_445 .
P2 O3 Na2 115.1(4) 1_455 1_455
Mn1 O3 Na2 82.3(3) 1_445 1_455
Na1 O3 Na2 74.9(3) . 1_455
P2 O8 Na2 124.2(3) . 1_556
P2 O6 Mn1 132.8(5) 1_565 1_455
P2 O6 Na1 120.0(5) 1_565 .
Mn1 O6 Na1 101.3(3) 1_455 .
O6 Na1 F1 85.8(3) . .
O6 Na1 F2 141.8(4) . .
F1 Na1 F2 78.3(2) . .
O6 Na1 O3 131.1(3) . .
F1 Na1 O3 141.9(3) . .
F2 Na1 O3 66.3(3) . .
O6 Na1 O7 125.6(4) . .
F1 Na1 O7 81.1(3) . .
F2 Na1 O7 86.2(3) . .
O3 Na1 O7 82.8(4) . .
O6 Na1 O2 67.4(3) . .
F1 Na1 O2 76.9(3) . .
F2 Na1 O2 75.2(3) . .
O3 Na1 O2 105.9(4) . .
O7 Na1 O2 153.6(3) . .
O6 Na1 F1 60.4(2) . 1_455
F1 Na1 F1 129.9(4) . 1_455
F2 Na1 F1 105.1(3) . 1_455
O3 Na1 F1 75.3(3) . 1_455
O7 Na1 F1 148.2(4) . 1_455
O2 Na1 F1 57.1(2) . 1_455
O6 Na1 Na2 98.7(2) . 1_455
F1 Na1 Na2 114.1(2) . 1_455
F2 Na1 Na2 58.6(2) . 1_455
O3 Na1 Na2 58.6(3) . 1_455
O7 Na1 Na2 134.8(3) . 1_455
O2 Na1 Na2 47.3(2) . 1_455
F1 Na1 Na2 46.59(16) 1_455 1_455
O6 Na1 Mn1 34.8(2) . 1_455
F1 Na1 Mn1 98.3(3) . 1_455
F2 Na1 Mn1 113.6(3) . 1_455
O3 Na1 Mn1 108.2(3) . 1_455
O7 Na1 Mn1 159.8(3) . 1_455
O2 Na1 Mn1 40.98(16) . 1_455
F1 Na1 Mn1 33.47(15) 1_455 1_455
Na2 Na1 Mn1 63.90(12) 1_455 1_455
O6 Na1 P2 22.9(2) . 1_565
F1 Na1 P2 70.1(2) . 1_565
F2 Na1 P2 143.8(3) . 1_565
O3 Na1 P2 147.9(3) . 1_565
O7 Na1 P2 105.3(3) . 1_565
O2 Na1 P2 80.8(2) . 1_565
F1 Na1 P2 83.16(19) 1_455 1_565
Na2 Na1 P2 119.84(14) 1_455 1_565
Mn1 Na1 P2 56.42(13) 1_455 1_565
O6 Na1 P2 146.7(3) . .
F1 Na1 P2 76.5(2) . .
F2 Na1 P2 61.7(2) . .
O3 Na1 P2 74.6(3) . .
O7 Na1 P2 24.53(18) . .
O2 Na1 P2 132.8(2) . .
F1 Na1 P2 149.8(3) 1_455 .
Na2 Na1 P2 114.21(13) 1_455 .
Mn1 Na1 P2 173.4(2) 1_455 .
P2 Na1 P2 124.2(2) 1_565 .
O6 Na1 Mn1 158.6(3) . 1_445
F1 Na1 Mn1 103.91(19) . 1_445
F2 Na1 Mn1 29.91(18) . 1_445
O3 Na1 Mn1 38.30(18) . 1_445
O7 Na1 Mn1 75.3(2) . 1_445
O2 Na1 Mn1 95.9(2) . 1_445
F1 Na1 Mn1 99.7(2) 1_455 1_445
Na2 Na1 Mn1 59.97(12) 1_455 1_445
Mn1 Na1 Mn1 123.9(2) 1_455 1_445
P2 Na1 Mn1 173.6(2) 1_565 1_445
P2 Na1 Mn1 54.67(12) . 1_445
P1 O5 Na2 121.9(5) 1_565 .
F2 Mn1 F1 179.3(4) 1_665 .
F2 Mn1 O6 91.4(4) 1_665 1_655
F1 Mn1 O6 88.1(3) . 1_655
F2 Mn1 O1 88.5(3) 1_665 .
F1 Mn1 O1 91.9(3) . .
O6 Mn1 O1 179.4(4) 1_655 .
F2 Mn1 O3 83.3(3) 1_665 1_665
F1 Mn1 O3 97.2(3) . 1_665
O6 Mn1 O3 91.0(3) 1_655 1_665
O1 Mn1 O3 88.4(3) . 1_665
F2 Mn1 O2 97.4(3) 1_665 1_655
F1 Mn1 O2 82.1(3) . 1_655
O6 Mn1 O2 87.3(3) 1_655 1_655
O1 Mn1 O2 93.4(3) . 1_655
O3 Mn1 O2 178.2(4) 1_665 1_655
F2 Mn1 Na1 121.9(3) 1_665 1_655
F1 Mn1 Na1 57.5(3) . 1_655
O6 Mn1 Na1 43.9(2) 1_655 1_655
O1 Mn1 Na1 136.6(2) . 1_655
O3 Mn1 Na1 122.6(3) 1_665 1_655
O2 Mn1 Na1 55.6(2) 1_655 1_655
F2 Mn1 Na2 58.5(3) 1_665 1_565
F1 Mn1 Na2 122.1(2) . 1_565
O6 Mn1 Na2 136.9(3) 1_655 1_565
O1 Mn1 Na2 42.6(2) . 1_565
O3 Mn1 Na2 58.0(3) 1_665 1_565
O2 Mn1 Na2 123.7(2) 1_655 1_565
Na1 Mn1 Na2 179.2(2) 1_655 1_565
F2 Mn1 Na1 41.4(2) 1_665 1_665
F1 Mn1 Na1 138.9(2) . 1_665
O6 Mn1 Na1 80.0(3) 1_655 1_665
O1 Mn1 Na1 99.5(2) . 1_665
O3 Mn1 Na1 44.5(2) 1_665 1_665
O2 Mn1 Na1 135.7(3) 1_655 1_665
Na1 Mn1 Na1 123.9(2) 1_655 1_665
Na2 Mn1 Na1 56.94(13) 1_565 1_665
F2 Mn1 Na2 138.2(2) 1_665 .
F1 Mn1 Na2 41.5(2) . .
O6 Mn1 Na2 101.1(2) 1_655 .
O1 Mn1 Na2 79.3(2) . .
O3 Mn1 Na2 135.4(3) 1_665 .
O2 Mn1 Na2 44.5(2) 1_655 .
Na1 Mn1 Na2 57.26(12) 1_655 .
Na2 Mn1 Na2 121.9(2) 1_565 .
Na1 Mn1 Na2 178.9(2) 1_665 .
O2 P1 O5 110.0(5) 1_545 1_545
O2 P1 O1 114.0(4) 1_545 1_545
O5 P1 O1 110.4(5) 1_545 1_545
O2 P1 F3 109.1(4) 1_545 1_545
O5 P1 F3 112.3(4) 1_545 1_545
O1 P1 F3 100.7(4) 1_545 1_545
O2 P1 Na2 103.0(3) 1_545 .
O5 P1 Na2 142.7(4) 1_545 .
O1 P1 Na2 37.3(3) 1_545 .
F3 P1 Na2 70.9(3) 1_545 .
O2 P1 Na2 95.6(4) 1_545 1_545
O5 P1 Na2 35.7(4) 1_545 1_545
O1 P1 Na2 88.6(3) 1_545 1_545
F3 P1 Na2 146.7(3) 1_545 1_545
Na2 P1 Na2 125.7(2) . 1_545
O3 P2 O6 115.7(5) 1_655 1_545
O3 P2 O7 111.4(5) 1_655 .
O6 P2 O7 113.4(5) 1_545 .
O3 P2 O8 109.9(5) 1_655 .
O6 P2 O8 105.2(5) 1_545 .
O7 P2 O8 99.9(4) . .
O3 P2 Na1 102.1(4) 1_655 1_545
O6 P2 Na1 37.1(3) 1_545 1_545
O7 P2 Na1 144.5(3) . 1_545
O8 P2 Na1 78.7(3) . 1_545
O3 P2 Na1 98.1(4) 1_655 .
O6 P2 Na1 87.4(4) 1_545 .
O7 P2 Na1 41.1(4) . .
O8 P2 Na1 139.4(3) . .
Na1 P2 Na1 124.2(2) 1_545 .
P2 O7 Na1 114.3(5) . .
O5 Na2 F2 83.3(3) . .
O5 Na2 O1 130.1(4) . 1_545
F2 Na2 O1 85.0(3) . 1_545
O5 Na2 F1 85.2(3) . .
F2 Na2 F1 78.6(2) . .
O1 Na2 F1 138.9(4) 1_545 .
O5 Na2 O2 84.1(3) . 1_655
F2 Na2 O2 142.9(3) . 1_655
O1 Na2 O2 128.8(4) 1_545 1_655
F1 Na2 O2 65.7(3) . 1_655
O5 Na2 F2 149.1(4) . 1_655
F2 Na2 F2 127.5(4) . 1_655
O1 Na2 F2 59.6(2) 1_545 1_655
F1 Na2 F2 102.6(3) . 1_655
O2 Na2 F2 72.5(3) 1_655 1_655
O5 Na2 O3 153.0(3) . 1_655
F2 Na2 O3 76.1(3) . 1_655
O1 Na2 O3 65.7(3) 1_545 1_655
F1 Na2 O3 73.9(3) . 1_655
O2 Na2 O3 102.0(3) 1_655 1_655
F2 Na2 O3 55.1(2) 1_655 1_655
O5 Na2 O8 76.7(3) . 1_554
F2 Na2 O8 130.3(3) . 1_554
O1 Na2 O8 74.9(3) 1_545 1_554
F1 Na2 O8 142.3(3) . 1_554
O2 Na2 O8 79.7(3) 1_655 1_554
F2 Na2 O8 79.4(2) 1_655 1_554
O3 Na2 O8 130.2(3) 1_655 1_554
O5 Na2 Na1 131.9(3) . 1_655
F2 Na2 Na1 112.4(2) . 1_655
O1 Na2 Na1 97.3(2) 1_545 1_655
F1 Na2 Na1 56.6(2) . 1_655
O2 Na2 Na1 55.5(2) 1_655 1_655
F2 Na2 Na1 45.97(15) 1_655 1_655
O3 Na2 Na1 46.5(2) 1_655 1_655
O8 Na2 Na1 114.9(2) 1_554 1_655
O5 Na2 P1 109.3(3) . .
F2 Na2 P1 69.9(2) . .
O1 Na2 P1 23.10(19) 1_545 .
F1 Na2 P1 143.0(3) . .
O2 Na2 P1 147.0(3) 1_655 .
F2 Na2 P1 82.57(19) 1_655 .
O3 Na2 P1 79.9(2) 1_655 .
O8 Na2 P1 74.67(19) 1_554 .
Na1 Na2 P1 118.79(13) 1_655 .
O5 Na2 P1 22.4(2) . 1_565
F2 Na2 P1 78.0(2) . 1_565
O1 Na2 P1 148.6(3) 1_545 1_565
F1 Na2 P1 62.9(2) . 1_565
O2 Na2 P1 77.1(2) 1_655 1_565
F2 Na2 P1 149.6(2) 1_655 1_565
O3 Na2 P1 132.9(2) 1_655 1_565
O8 Na2 P1 96.4(2) 1_554 1_565
Na1 Na2 P1 113.50(14) 1_655 1_565
P1 Na2 P1 125.7(2) . 1_565
O5 Na2 Mn1 163.7(3) . 1_545
F2 Na2 Mn1 96.8(3) . 1_545
O1 Na2 Mn1 34.21(19) 1_545 1_545
F1 Na2 Mn1 110.9(3) . 1_545
O2 Na2 Mn1 104.7(3) 1_655 1_545
F2 Na2 Mn1 32.82(14) 1_655 1_545
O3 Na2 Mn1 39.62(16) 1_655 1_545
O8 Na2 Mn1 91.2(2) 1_554 1_545
Na1 Na2 Mn1 63.08(13) 1_655 1_545
P1 Na2 Mn1 56.19(13) . 1_545
P1 Na2 Mn1 172.4(2) 1_565 1_545

loop_
_geom_bond_atom_site_label_1
_geom_bond_atom_site_label_2
_geom_bond_distance
_geom_bond_site_symmetry_2
F1 Mn1 1.834(7) .
F1 Na1 2.374(10) .
F1 Na2 2.439(7) .
F1 Na1 2.804(9) 1_655
O1 P1 1.521(8) 1_565
O1 Mn1 1.950(7) .
O1 Na2 2.347(10) 1_565
O2 P1 1.496(8) 1_565
O2 Mn1 2.195(7) 1_455
O2 Na2 2.464(10) 1_455
O2 Na1 2.763(10) .
F2 Mn1 1.830(7) 1_445
F2 Na2 2.346(9) .
F2 Na1 2.427(7) .
F2 Na2 2.881(9) 1_455
O3 P2 1.502(9) 1_455
O3 Mn1 2.172(7) 1_445
O3 Na1 2.455(10) .
O3 Na2 2.890(11) 1_455
F3 P1 1.551(6) 1_565
O8 P2 1.585(7) .
O8 Na2 3.001(8) 1_556
O6 P2 1.515(9) 1_565
O6 Mn1 1.936(8) 1_455
O6 Na1 2.351(10) .
Na1 O7 2.468(11) .
Na1 F1 2.804(9) 1_455
Na1 Na2 3.268(4) 1_455
Na1 Mn1 3.325(7) 1_455
Na1 P2 3.374(8) 1_565
Na1 P2 3.419(8) .
Na1 Mn1 3.477(7) 1_445
O5 P1 1.514(8) 1_565
O5 Na2 2.321(11) .
Mn1 F2 1.830(7) 1_665
Mn1 O6 1.936(8) 1_655
Mn1 O3 2.172(7) 1_665
Mn1 O2 2.195(7) 1_655
Mn1 Na1 3.325(7) 1_655
Mn1 Na2 3.376(7) 1_565
Mn1 Na1 3.477(7) 1_665
Mn1 Na2 3.489(7) .
P1 O2 1.496(8) 1_545
P1 O5 1.514(8) 1_545
P1 O1 1.521(8) 1_545
P1 F3 1.551(6) 1_545
P1 Na2 3.370(8) .
P1 Na2 3.376(8) 1_545
P2 O3 1.502(9) 1_655
P2 O6 1.515(9) 1_545
P2 O7 1.558(7) .
P2 Na1 3.374(8) 1_545
Na2 O1 2.347(10) 1_545
Na2 O2 2.464(10) 1_655
Na2 F2 2.881(9) 1_655
Na2 O3 2.890(11) 1_655
Na2 O8 3.001(8) 1_554
Na2 Na1 3.268(4) 1_655
Na2 P1 3.376(8) 1_565
Na2 Mn1 3.376(7) 1_545
